data_7127082
loop_
_publ_author_name
'Wu, Wei'
'Wang, Yan'
'Guo, Jing'
'Cai, Liu'
'Chen, Yuan'
'Huang, Yanmin'
'Peng, Yungui'

_publ_section_title
;
 Asymmetric acyl-Mannich reaction of isoquinolines with
 \a-(diazomethyl)phosphonate and diazoacetate catalyzed by chiral
 Br\/onsted acids.
;
_journal_issue 76
_journal_name_full 'Chemical communications (Cambridge, England)'
_journal_page_first 11235
_journal_page_last 11238
_journal_paper_doi 10.1039/d0cc03201h
_journal_volume 56
_journal_year 2020
_chemical_absolute_configuration rm
_chemical_formula_moiety 'C15 H17 F N3 O5 P'
_chemical_formula_sum 'C15 H18 F0.5 N3 O6 P'
_chemical_formula_weight 369.29
_space_group_crystal_system monoclinic
_space_group_IT_number 4
_space_group_name_Hall 'P 2yb'
_space_group_name_H-M_alt 'P 1 21 1'
_atom_sites_solution_hydrogens geom
_audit_creation_date 2017-10-18
_audit_creation_method
;
Olex2 1.2-alpha
(compiled 2015.09.16 svn.r3215 for OlexSys, GUI svn.r5097)
;
_audit_update_record
;
2017-12-18 deposited with the CCDC.	2020-08-14 downloaded from the CCDC.
;
_cell_angle_alpha 90
_cell_angle_beta 112.986(3)
_cell_angle_gamma 90
_cell_formula_units_Z 2
_cell_length_a 11.2111(2)
_cell_length_b 6.05545(12)
_cell_length_c 13.6909(3)
_cell_measurement_reflns_used 4703
_cell_measurement_temperature 149.99(10)
_cell_measurement_theta_max 72.9090
_cell_measurement_theta_min 4.2630
_cell_volume 855.65(4)
_computing_cell_refinement 'CrysAlisPro 1.171.39.29c (Rigaku OD, 2017)'
_computing_data_collection 'CrysAlisPro 1.171.39.29c (Rigaku OD, 2017)'
_computing_data_reduction 'CrysAlisPro 1.171.39.29c (Rigaku OD, 2017)'
_computing_molecular_graphics 'Olex2 (Dolomanov et al., 2009)'
_computing_publication_material 'Olex2 (Dolomanov et al., 2009)'
_computing_structure_refinement 'ShelXL (Sheldrick, 2015)'
_computing_structure_solution
;
Superflip (Palatinus & Chapuis, 2007;Palatinus & van der Lee, 2008;
Palatinus et al., 2012)
;
_diffrn_ambient_environment N~2~
_diffrn_ambient_temperature 149.99(10)
_diffrn_detector 'CCD plate'
_diffrn_detector_area_resol_mean 8.0243
_diffrn_detector_type EosS2
_diffrn_measured_fraction_theta_full 0.999
_diffrn_measured_fraction_theta_max 0.982
_diffrn_measurement_details
;
List of Runs (angles in degrees, time in seconds):

  # Type    Start    End  Width  t~exp~   \w     \q     \k     \f   Frames
#--------------------------------------------------------------------------
  1  \w   -106.00 -18.00   1.00    1.00    --  -37.03 -38.00-180.00   88
  2  \w   -105.00 -10.00   1.00    1.00    --  -37.03 -77.00 -30.00   95
  3  \w    -56.00  32.00   1.00    1.00    --  -37.03  38.00 120.00   88
  4  \w    -32.00  56.00   1.00    1.00    --   37.03 -38.00 120.00   88
  5  \w     44.00 110.00   1.00    1.00    --   37.03-162.00 169.00   66
  6  \w     41.00 116.00   1.00    2.00    --  110.47-112.00 -60.00   75
  7  \w     41.00 109.00   1.00    2.00    --  110.47 -95.00-150.00   68
  8  \w     93.00 178.00   1.00    2.00    --  110.47  45.00 -90.00   85
  9  \w     44.00 129.00   1.00    2.00    --  110.47 -61.00 150.00   85
 10  \w     41.00 132.00   1.00    2.00    --  110.47 -30.00  60.00   91
 11  \w     41.00 132.00   1.00    2.00    --  110.47 -30.00 150.00   91
 12  \w     44.00 129.00   1.00    2.00    --  110.47 -61.00-120.00   85
 13  \w   -105.00 -10.00   1.00    1.00    --  -37.03 -77.00-180.00   95
 14  \w   -104.00 -20.00   1.00    1.00    --  -37.03 -57.00  30.00   84
 15  \w   -106.00 -18.00   1.00    1.00    --  -37.03 -38.00  60.00   88
 16  \w    -30.00  54.00   1.00    1.00    --   37.03 -57.00 -30.00   84
 17  \w      1.00  76.00   1.00    1.00    --   37.03 -99.00 -60.00   75
 18  \w     89.00 178.00   1.00    2.00    --  110.47  30.00 120.00   89
 19  \w     84.00 178.00   1.00    2.00    --  110.47  77.00-180.00   94
 20  \w     93.00 178.00   1.00    2.00    --  110.47  45.00-120.00   85
 21  \w     72.00 178.00   1.00    2.00    --  110.47  15.00  30.00  106
 22  \w     41.00 109.00   1.00    2.00    --  110.47 -95.00  90.00   68
 23  \w   -105.00 -10.00   1.00    1.00    --  -37.03 -77.00 120.00   95
 24  \w   -104.00 -20.00   1.00    1.00    --  -37.03 -57.00 -30.00   84
 25  \w   -105.00 -10.00   1.00    1.00    --  -37.03 -77.00 -90.00   95
 26  \w    -30.00  54.00   1.00    1.00    --   37.03 -57.00-150.00   84
 27  \w     24.00  91.00   1.00    1.00    --   37.03-126.00-150.00   67
 28  \w     93.00 132.00   1.00    2.00    --  110.47  45.00 150.00   39
;
_diffrn_measurement_device 'four-circle diffractometer'
_diffrn_measurement_device_type 'SuperNova, Dual, Cu at home/near, EosS2'
_diffrn_measurement_method '\w scans'
_diffrn_orient_matrix_type 'CrysAlisPro convention (1999,Acta A55,543-557)'
_diffrn_orient_matrix_UB_11 -0.0644516000
_diffrn_orient_matrix_UB_12 -0.0354808000
_diffrn_orient_matrix_UB_13 -0.1208768000
_diffrn_orient_matrix_UB_21 0.1343336000
_diffrn_orient_matrix_UB_22 -0.0016708000
_diffrn_orient_matrix_UB_23 -0.0060065000
_diffrn_orient_matrix_UB_31 0.0082579000
_diffrn_orient_matrix_UB_32 -0.2520117000
_diffrn_orient_matrix_UB_33 0.0170868000
_diffrn_radiation_monochromator mirror
_diffrn_radiation_probe x-ray
_diffrn_radiation_type CuK\a
_diffrn_radiation_wavelength 1.54184
_diffrn_reflns_av_R_equivalents 0.0403
_diffrn_reflns_av_unetI/netI 0.0400
_diffrn_reflns_Laue_measured_fraction_full 0.999
_diffrn_reflns_Laue_measured_fraction_max 0.982
_diffrn_reflns_limit_h_max 13
_diffrn_reflns_limit_h_min -13
_diffrn_reflns_limit_k_max 4
_diffrn_reflns_limit_k_min -7
_diffrn_reflns_limit_l_max 16
_diffrn_reflns_limit_l_min -16
_diffrn_reflns_number 8887
_diffrn_reflns_point_group_measured_fraction_full 0.826
_diffrn_reflns_point_group_measured_fraction_max 0.804
_diffrn_reflns_theta_full 67.684
_diffrn_reflns_theta_max 73.050
_diffrn_reflns_theta_min 3.507
_diffrn_source 'micro-focus sealed X-ray tube'
_diffrn_source_type 'SuperNova (Cu) X-ray Source'
_exptl_absorpt_coefficient_mu 1.831
_exptl_absorpt_correction_T_max 1.00000
_exptl_absorpt_correction_T_min 0.44950
_exptl_absorpt_correction_type multi-scan
_exptl_absorpt_process_details
;
CrysAlisPro 1.171.39.29c (Rigaku Oxford Diffraction, 2017)
Empirical absorption correction using spherical harmonics,
 implemented in SCALE3 ABSPACK scaling algorithm.
;
_exptl_crystal_colour colorless
_exptl_crystal_density_diffrn 1.462
_exptl_crystal_description needle
_exptl_crystal_F_000 393
_exptl_crystal_size_max 0.2
_exptl_crystal_size_mid 0.05
_exptl_crystal_size_min 0.02
_refine_diff_density_max 0.265
_refine_diff_density_min -0.356
_refine_diff_density_rms 0.049
_refine_ls_abs_structure_details
;
 Flack x determined using 828 quotients [(I+)-(I-)]/[(I+)+(I-)]
 (Parsons, Flack and Wagner, Acta Cryst. B69 (2013) 249-259).
;
_refine_ls_abs_structure_Flack 0.01(3)
_refine_ls_extinction_method none
_refine_ls_goodness_of_fit_ref 0.990
_refine_ls_hydrogen_treatment constr
_refine_ls_matrix_type full
_refine_ls_number_parameters 229
_refine_ls_number_reflns 2756
_refine_ls_number_restraints 1
_refine_ls_restrained_S_all 0.989
_refine_ls_R_factor_all 0.0425
_refine_ls_R_factor_gt 0.0405
_refine_ls_shift/su_max 0.000
_refine_ls_shift/su_mean 0.000
_refine_ls_structure_factor_coef Fsqd
_refine_ls_weighting_details 'w=1/[\s^2^(Fo^2^)+(0.0690P)^2^+0.2148P] where P=(Fo^2^+2Fc^2^)/3'
_refine_ls_weighting_scheme calc
_refine_ls_wR_factor_gt 0.1041
_refine_ls_wR_factor_ref 0.1070
_reflns_Friedel_coverage 0.490
_reflns_Friedel_fraction_full 0.613
_reflns_Friedel_fraction_max 0.586
_reflns_number_gt 2639
_reflns_number_total 2756
_reflns_threshold_expression 'I > 2\s(I)'
_cod_data_source_file d0cc03201h2.cif
_cod_data_source_block pyg1017_ww
_cod_depositor_comments 'Adding full bibliography for 7127082--7127083.cif.'
_cod_original_cell_volume 855.66(3)
_cod_original_formula_sum 'C15 H18 F0.50 N3 O6 P'
_cod_database_code 7127082
_chemical_oxdiff_formula 'C1 N1 P1 O1'
_shelx_space_group_comment
;
The symmetry employed for this shelxl refinement is uniquely defined
by the following loop, which should always be used as a source of
symmetry information in preference to the above space-group names.
They are only intended as comments.
;
_reflns_odcompleteness_completeness 100.00
_reflns_odcompleteness_iscentric 1
_reflns_odcompleteness_theta 66.97
_olex2_refinement_description
;
1. Fixed Uiso
 At 1.2 times of:
  All C(H) groups, All C(H,H) groups
 At 1.5 times of:
  All C(H,H,H) groups
2.a Ternary CH refined with riding coordinates:
 C4(H4)
2.b Secondary CH2 refined with riding coordinates:
 C(HA,HB)
2.c Aromatic/amide H refined with riding coordinates:
 C1(H1), C4AA(H4AA), C3AA(H3AA), C6(H6), C7(H7)
2.d Idealised Me refined as rotating group:
 C5(H5A,H5B,H5C), C11(H11A,H11B,H11C), C12(H12A,H12B,H12C)
;
_shelx_shelxl_version_number 2014/7
_olex2_date_sample_data_collection 2017-10-17
_olex2_submission_special_instructions 'No special instructions were received'
_oxdiff_exptl_absorpt_empirical_details
;
Empirical correction (ABSPACK) includes:
- Absorption correction using spherical harmonics
- Frame scaling
;
_oxdiff_exptl_absorpt_empirical_full_max 1.614
_oxdiff_exptl_absorpt_empirical_full_min 0.460

loop_
_space_group_symop_operation_xyz
'x, y, z'
'-x, y+1/2, -z'

loop_
_atom_site_label
_atom_site_type_symbol
_atom_site_fract_x
_atom_site_fract_y
_atom_site_fract_z
_atom_site_U_iso_or_equiv
_atom_site_adp_type
_atom_site_occupancy
_atom_site_site_symmetry_order
_atom_site_calc_flag
_atom_site_refinement_flags_posn
_atom_site_refinement_flags_adp
_atom_site_refinement_flags_occupancy
_atom_site_disorder_assembly
_atom_site_disorder_group
P1 P 1.06600(7) 0.29735(14) 0.80119(6) 0.0217(2) Uani 1 1 d . . . . .
O1 O 1.1729(2) 0.1539(5) 0.80461(19) 0.0287(6) Uani 1 1 d . . . . .
O3 O 0.6617(2) 0.3173(5) 0.83491(17) 0.0321(6) Uani 1 1 d . . . . .
O4 O 1.0094(2) 0.2615(5) 0.88775(17) 0.0310(6) Uani 1 1 d . . . . .
O0AA O 1.0990(2) 0.5501(4) 0.82066(18) 0.0280(5) Uani 1 1 d . . . . .
O6 N 0.7282(2) 0.3165(6) 0.70114(19) 0.0237(6) Uani 1 1 d . . . . .
O7 O 0.7803(2) 0.6059(5) 0.8178(2) 0.0336(6) Uani 1 1 d . . . . .
C1AA C 0.7290(3) 0.4299(7) 0.7893(2) 0.0252(7) Uani 1 1 d . . . . .
N N 0.9492(2) 0.1434(6) 0.6075(2) 0.0251(6) Uani 1 1 d . . . . .
C0AA C 0.9345(3) 0.2807(7) 0.6763(2) 0.0221(6) Uani 1 1 d . . . . .
C1 C 0.7373(3) 0.5431(7) 0.4556(3) 0.0278(8) Uani 1 1 d . . . . .
H1 H 0.7883 0.6680 0.4812 0.033 Uiso 1 1 calc R . . . .
N2 N 0.9613(3) 0.0283(6) 0.5471(2) 0.0359(8) Uani 1 1 d . . . . .
C2AA C 0.7272(3) 0.3867(6) 0.5259(2) 0.0218(7) Uani 1 1 d . . . . .
C4AA C 0.6680(3) 0.1121(6) 0.6674(3) 0.0258(7) Uani 1 1 d . . . . .
H4AA H 0.6503 0.0211 0.7148 0.031 Uiso 1 1 calc R . . . .
C3 C 0.5980(3) 0.3243(8) 0.3135(2) 0.0328(9) Uani 1 1 d . . . . .
C4 C 0.8056(3) 0.4054(6) 0.6442(2) 0.0220(7) Uani 1 1 d . . . . .
H4 H 0.8238 0.5617 0.6626 0.026 Uiso 1 1 calc R . . . .
C3AA C 0.6711(3) 0.5134(8) 0.3466(3) 0.0318(8) Uani 1 1 d . . . . .
H3AA H 0.6761 0.6171 0.2982 0.038 Uiso 1 1 calc R . . . .
C6 C 0.6359(3) 0.0478(7) 0.5671(3) 0.0274(8) Uani 1 1 d . . . . .
H6 H 0.6034 -0.0936 0.5466 0.033 Uiso 1 1 calc R . . . .
C7 C 0.5859(3) 0.1652(7) 0.3805(3) 0.0292(8) Uani 1 1 d . . . . .
H7 H 0.5357 0.0399 0.3540 0.035 Uiso 1 1 calc R . . . .
C8 C 0.6513(3) 0.1970(6) 0.4896(3) 0.0243(7) Uani 1 1 d . . . . .
C C 0.6643(4) 0.4079(9) 0.9347(3) 0.0393(10) Uani 1 1 d . . . . .
HA H 0.6329 0.5588 0.9248 0.047 Uiso 1 1 calc R . . . .
HB H 0.7519 0.4062 0.9884 0.047 Uiso 1 1 calc R . . . .
C5 C 1.1681(4) 0.6425(8) 0.7600(3) 0.0392(9) Uani 1 1 d . . . . .
H5A H 1.1153 0.6307 0.6856 0.059 Uiso 1 1 calc GR . . . .
H5B H 1.2474 0.5628 0.7757 0.059 Uiso 1 1 calc GR . . . .
H5C H 1.1872 0.7951 0.7786 0.059 Uiso 1 1 calc GR . . . .
C11 C 0.9695(4) 0.0408(8) 0.9045(3) 0.0412(10) Uani 1 1 d . . . . .
H11A H 0.8884 0.0051 0.8481 0.062 Uiso 1 1 calc GR . . . .
H11B H 0.9598 0.0359 0.9710 0.062 Uiso 1 1 calc GR . . . .
H11C H 1.0341 -0.0642 0.9053 0.062 Uiso 1 1 calc GR . . . .
C12 C 0.5783(5) 0.2641(11) 0.9671(3) 0.0570(14) Uani 1 1 d . . . . .
H12A H 0.4919 0.2683 0.9134 0.086 Uiso 1 1 calc GR . . . .
H12B H 0.5773 0.3163 1.0330 0.086 Uiso 1 1 calc GR . . . .
H12C H 0.6100 0.1152 0.9757 0.086 Uiso 1 1 calc GR . . . .
F1AA F 0.5333(2) 0.2945(6) 0.20686(14) 0.0471(6) Uani 1 1 d . . . . .

loop_
_atom_site_aniso_label
_atom_site_aniso_U_11
_atom_site_aniso_U_22
_atom_site_aniso_U_33
_atom_site_aniso_U_23
_atom_site_aniso_U_13
_atom_site_aniso_U_12
P1 0.0218(3) 0.0222(4) 0.0206(3) -0.0015(4) 0.0077(3) -0.0012(4)
O1 0.0246(11) 0.0268(14) 0.0332(13) 0.0006(11) 0.0095(10) 0.0043(11)
O3 0.0342(11) 0.0433(17) 0.0251(10) -0.0031(13) 0.0186(9) -0.0034(13)
O4 0.0370(12) 0.0362(17) 0.0219(10) 0.0024(11) 0.0138(9) -0.0012(12)
O0AA 0.0267(11) 0.0260(14) 0.0301(12) -0.0057(11) 0.0095(10) -0.0032(11)
O6 0.0210(11) 0.0314(16) 0.0216(11) -0.0030(13) 0.0115(9) -0.0047(13)
O7 0.0372(13) 0.0358(17) 0.0310(12) -0.0088(12) 0.0168(11) -0.0026(13)
C1AA 0.0213(14) 0.032(2) 0.0219(15) -0.0032(15) 0.0082(12) 0.0027(15)
N 0.0187(12) 0.0304(17) 0.0250(13) -0.0044(13) 0.0072(10) -0.0012(12)
C0AA 0.0209(13) 0.0258(18) 0.0209(13) -0.0070(16) 0.0098(11) -0.0048(15)
C1 0.0252(16) 0.034(2) 0.0283(16) 0.0036(16) 0.0144(13) 0.0025(15)
N2 0.0307(15) 0.043(2) 0.0307(15) -0.0130(15) 0.0086(13) 0.0020(15)
C2AA 0.0180(14) 0.0269(19) 0.0217(14) -0.0012(13) 0.0092(12) 0.0015(13)
C4AA 0.0237(15) 0.028(2) 0.0286(16) -0.0022(15) 0.0133(13) -0.0051(15)
C3 0.0238(14) 0.056(3) 0.0194(14) -0.0013(18) 0.0093(12) 0.0086(19)
C4 0.0212(15) 0.0245(18) 0.0225(15) -0.0004(14) 0.0109(12) -0.0031(14)
C3AA 0.0279(16) 0.044(2) 0.0270(16) 0.0077(17) 0.0148(14) 0.0052(17)
C6 0.0233(15) 0.029(2) 0.0310(17) -0.0036(16) 0.0118(13) -0.0057(15)
C7 0.0213(14) 0.038(2) 0.0273(17) -0.0070(16) 0.0084(13) 0.0004(15)
C8 0.0190(14) 0.0295(19) 0.0264(16) -0.0011(14) 0.0110(12) 0.0015(14)
C 0.042(2) 0.059(3) 0.0224(16) -0.0046(18) 0.0178(16) 0.003(2)
C5 0.042(2) 0.027(2) 0.053(2) 0.000(2) 0.0234(18) -0.0084(18)
C11 0.040(2) 0.041(3) 0.047(2) 0.020(2) 0.0216(18) 0.0062(18)
C12 0.072(3) 0.077(4) 0.038(2) -0.001(3) 0.039(2) -0.006(3)
F1AA 0.0386(11) 0.0794(19) 0.0189(9) -0.0039(14) 0.0064(8) 0.0019(15)

loop_
_atom_type_symbol
_atom_type_description
_atom_type_scat_dispersion_real
_atom_type_scat_dispersion_imag
_atom_type_scat_source
C C 0.0181 0.0091 'International Tables Vol C Tables 4.2.6.8 and 6.1.1.4'
H H 0.0000 0.0000 'International Tables Vol C Tables 4.2.6.8 and 6.1.1.4'
N N 0.0311 0.0180 'International Tables Vol C Tables 4.2.6.8 and 6.1.1.4'
O O 0.0492 0.0322 'International Tables Vol C Tables 4.2.6.8 and 6.1.1.4'
P P 0.2955 0.4335 'International Tables Vol C Tables 4.2.6.8 and 6.1.1.4'
F F 0.0727 0.0534 'International Tables Vol C Tables 4.2.6.8 and 6.1.1.4'

loop_
_geom_angle_atom_site_label_1
_geom_angle_atom_site_label_2
_geom_angle_atom_site_label_3
_geom_angle
_geom_angle_site_symmetry_1
_geom_angle_site_symmetry_3
_geom_angle_publ_flag
O1 P1 O4 117.55(14) . . ?
O1 P1 O0AA 115.84(14) . . ?
O1 P1 C0AA 111.02(15) . . ?
O4 P1 O0AA 98.34(14) . . ?
O4 P1 C0AA 107.04(13) . . ?
O0AA P1 C0AA 105.73(17) . . ?
C1AA O3 C 115.8(3) . . ?
C11 O4 P1 119.2(2) . . ?
C5 O0AA P1 114.9(2) . . ?
C1AA O6 C4AA 124.3(3) . . ?
C1AA O6 C4 118.3(3) . . ?
C4AA O6 C4 117.1(3) . . ?
O3 C1AA O6 110.0(3) . . ?
O7 C1AA O3 125.9(3) . . ?
O7 C1AA O6 124.2(3) . . ?
N2 N C0AA 178.8(4) . . ?
N C0AA P1 116.0(2) . . ?
N C0AA C4 118.3(3) . . ?
C4 C0AA P1 125.7(2) . . ?
C2AA C1 H1 120.0 . . ?
C2AA C1 C3AA 120.1(4) . . ?
C3AA C1 H1 120.0 . . ?
C1 C2AA C4 121.4(3) . . ?
C1 C2AA C8 121.2(3) . . ?
C8 C2AA C4 117.3(3) . . ?
O6 C4AA H4AA 120.0 . . ?
C6 C4AA O6 120.0(3) . . ?
C6 C4AA H4AA 120.0 . . ?
C7 C3 C3AA 124.4(3) . . ?
F1AA C3 C3AA 117.5(4) . . ?
F1AA C3 C7 118.2(4) . . ?
O6 C4 C0AA 110.6(3) . . ?
O6 C4 C2AA 108.8(2) . . ?
O6 C4 H4 108.8 . . ?
C0AA C4 H4 108.8 . . ?
C2AA C4 C0AA 110.9(3) . . ?
C2AA C4 H4 108.8 . . ?
C1 C3AA H3AA 121.3 . . ?
C3 C3AA C1 117.3(3) . . ?
C3 C3AA H3AA 121.3 . . ?
C4AA C6 H6 119.7 . . ?
C4AA C6 C8 120.6(3) . . ?
C8 C6 H6 119.7 . . ?
C3 C7 H7 121.0 . . ?
C3 C7 C8 118.1(4) . . ?
C8 C7 H7 121.0 . . ?
C2AA C8 C6 118.7(3) . . ?
C7 C8 C2AA 119.0(3) . . ?
C7 C8 C6 122.2(3) . . ?
O3 C HA 110.5 . . ?
O3 C HB 110.5 . . ?
O3 C C12 106.3(4) . . ?
HA C HB 108.7 . . ?
C12 C HA 110.5 . . ?
C12 C HB 110.5 . . ?
O0AA C5 H5A 109.5 . . ?
O0AA C5 H5B 109.5 . . ?
O0AA C5 H5C 109.5 . . ?
H5A C5 H5B 109.5 . . ?
H5A C5 H5C 109.5 . . ?
H5B C5 H5C 109.5 . . ?
O4 C11 H11A 109.5 . . ?
O4 C11 H11B 109.5 . . ?
O4 C11 H11C 109.5 . . ?
H11A C11 H11B 109.5 . . ?
H11A C11 H11C 109.5 . . ?
H11B C11 H11C 109.5 . . ?
C C12 H12A 109.5 . . ?
C C12 H12B 109.5 . . ?
C C12 H12C 109.5 . . ?
H12A C12 H12B 109.5 . . ?
H12A C12 H12C 109.5 . . ?
H12B C12 H12C 109.5 . . ?

loop_
_geom_bond_atom_site_label_1
_geom_bond_atom_site_label_2
_geom_bond_distance
_geom_bond_site_symmetry_2
_geom_bond_publ_flag
P1 O1 1.466(2) . ?
P1 O4 1.563(2) . ?
P1 O0AA 1.573(3) . ?
P1 C0AA 1.772(3) . ?
O3 C1AA 1.339(4) . ?
O3 C 1.461(4) . ?
O4 C11 1.455(5) . ?
O0AA C5 1.450(4) . ?
O6 C1AA 1.385(4) . ?
O6 C4AA 1.399(5) . ?
O6 C4 1.476(4) . ?
O7 C1AA 1.201(5) . ?
N C0AA 1.313(4) . ?
N N2 1.129(4) . ?
C0AA C4 1.536(4) . ?
C1 H1 0.9300 . ?
C1 C2AA 1.386(5) . ?
C1 C3AA 1.395(5) . ?
C2AA C4 1.515(4) . ?
C2AA C8 1.400(5) . ?
C4AA H4AA 0.9300 . ?
C4AA C6 1.334(5) . ?
C3 C3AA 1.378(6) . ?
C3 C7 1.372(6) . ?
C3 F1AA 1.365(4) . ?
C4 H4 0.9800 . ?
C3AA H3AA 0.9300 . ?
C6 H6 0.9300 . ?
C6 C8 1.454(5) . ?
C7 H7 0.9300 . ?
C7 C8 1.397(5) . ?
C HA 0.9700 . ?
C HB 0.9700 . ?
C C12 1.490(6) . ?
C5 H5A 0.9600 . ?
C5 H5B 0.9600 . ?
C5 H5C 0.9600 . ?
C11 H11A 0.9600 . ?
C11 H11B 0.9600 . ?
C11 H11C 0.9600 . ?
C12 H12A 0.9600 . ?
C12 H12B 0.9600 . ?
C12 H12C 0.9600 . ?

loop_
_geom_torsion_atom_site_label_1
_geom_torsion_atom_site_label_2
_geom_torsion_atom_site_label_3
_geom_torsion_atom_site_label_4
_geom_torsion
_geom_torsion_site_symmetry_1
_geom_torsion_site_symmetry_2
_geom_torsion_site_symmetry_3
_geom_torsion_site_symmetry_4
_geom_torsion_publ_flag
P1 C0AA C4 O6 -70.4(4) . . . . ?
P1 C0AA C4 C2AA 168.8(3) . . . . ?
O1 P1 O4 C11 -52.0(3) . . . . ?
O1 P1 O0AA C5 47.7(3) . . . . ?
O1 P1 C0AA N 1.5(4) . . . . ?
O1 P1 C0AA C4 179.3(3) . . . . ?
O4 P1 O0AA C5 173.9(2) . . . . ?
O4 P1 C0AA N -128.0(3) . . . . ?
O4 P1 C0AA C4 49.8(4) . . . . ?
O0AA P1 O4 C11 -177.0(3) . . . . ?
O0AA P1 C0AA N 127.9(3) . . . . ?
O0AA P1 C0AA C4 -54.3(3) . . . . ?
O6 C4AA C6 C8 -6.0(5) . . . . ?
C1AA O3 C C12 177.1(4) . . . . ?
C1AA O6 C4AA C6 158.7(3) . . . . ?
C1AA O6 C4 C0AA 100.0(3) . . . . ?
C1AA O6 C4 C2AA -138.0(3) . . . . ?
N C0AA C4 O6 107.3(4) . . . . ?
N C0AA C4 C2AA -13.5(5) . . . . ?
C0AA P1 O4 C11 73.7(3) . . . . ?
C0AA P1 O0AA C5 -75.7(3) . . . . ?
C1 C2AA C4 O6 146.3(3) . . . . ?
C1 C2AA C4 C0AA -91.9(4) . . . . ?
C1 C2AA C8 C6 -175.0(3) . . . . ?
C1 C2AA C8 C7 0.6(5) . . . . ?
C2AA C1 C3AA C3 -0.5(5) . . . . ?
C4AA O6 C1AA O3 -1.4(4) . . . . ?
C4AA O6 C1AA O7 -179.6(3) . . . . ?
C4AA O6 C4 C0AA -74.6(3) . . . . ?
C4AA O6 C4 C2AA 47.5(4) . . . . ?
C4AA C6 C8 C2AA 14.7(5) . . . . ?
C4AA C6 C8 C7 -160.7(3) . . . . ?
C3 C7 C8 C2AA -0.8(5) . . . . ?
C3 C7 C8 C6 174.6(3) . . . . ?
C4 O6 C1AA O3 -175.5(3) . . . . ?
C4 O6 C1AA O7 6.2(5) . . . . ?
C4 O6 C4AA C6 -27.1(4) . . . . ?
C4 C2AA C8 C6 9.5(4) . . . . ?
C4 C2AA C8 C7 -174.9(3) . . . . ?
C3AA C1 C2AA C4 175.4(3) . . . . ?
C3AA C1 C2AA C8 0.1(5) . . . . ?
C3AA C3 C7 C8 0.5(5) . . . . ?
C7 C3 C3AA C1 0.2(5) . . . . ?
C8 C2AA C4 O6 -38.2(4) . . . . ?
C8 C2AA C4 C0AA 83.6(3) . . . . ?
C O3 C1AA O6 174.6(3) . . . . ?
C O3 C1AA O7 -7.2(5) . . . . ?
F1AA C3 C3AA C1 -179.8(3) . . . . ?
F1AA C3 C7 C8 -179.5(3) . . . . ?
